data_4081520
loop_
_publ_author_name
'Klapp, Lutz R. R.'
'Bruhn, Clemens'
'Leibold, Michael'
'Siemeling, Ulrich'

_publ_section_title
;
 Ferrocene-Based Bis(guanidines): Superbases for Tridentate
 N,Fe,N-Coordination
;
_journal_issue 20
_journal_name_full Organometallics
_journal_page_first 5862
_journal_paper_doi 10.1021/om400454v
_journal_volume 32
_journal_year 2013
_chemical_formula_moiety 'C20 H32 Fe N6'
_chemical_formula_sum 'C20 H32 Fe N6'
_chemical_formula_weight 412.37
_chemical_name_systematic
; 
 ? 
;
_space_group_IT_number 15
_symmetry_cell_setting monoclinic
_symmetry_Int_Tables_number 15
_symmetry_space_group_name_Hall '-C 2yc'
_symmetry_space_group_name_H-M 'C 1 2/c 1'
_atom_sites_solution_hydrogens geom
_atom_sites_solution_primary direct
_atom_sites_solution_secondary difmap
_audit_creation_method SHELXL-97
_cell_angle_alpha 90.00
_cell_angle_beta 110.141(9)
_cell_angle_gamma 90.00
_cell_formula_units_Z 4
_cell_length_a 10.4541(13)
_cell_length_b 17.9017(14)
_cell_length_c 12.2141(13)
_cell_measurement_reflns_used 5101
_cell_measurement_temperature 153(2)
_cell_measurement_theta_max 25.55
_cell_measurement_theta_min 2.28
_cell_volume 2146.0(4)
_computing_structure_refinement 'SHELXL-97 (Sheldrick, 1997)'
_computing_structure_solution 'SHELXS-97 (Sheldrick, 1990)'
_diffrn_ambient_temperature 153(2)
_diffrn_detector 'image plate (34 cm diameter)'
_diffrn_detector_area_resol_mean 6.67
_diffrn_detector_type STOE
_diffrn_measured_fraction_theta_full 0.999
_diffrn_measured_fraction_theta_max 0.999
_diffrn_measurement_details ' 102 frames, detector distance = 135 mm'
_diffrn_measurement_device '2-circle goniometer'
_diffrn_measurement_device_type 'STOE IPDS 2'
_diffrn_measurement_method 'rotation method'
_diffrn_radiation_collimation '0.5 mm diameter, multiple pinhole'
_diffrn_radiation_monochromator 'plane graphite'
_diffrn_radiation_polarisn_norm 0
_diffrn_radiation_type 'Mo K\a'
_diffrn_radiation_wavelength 0.71073
_diffrn_reflns_av_R_equivalents 0.0658
_diffrn_reflns_av_sigmaI/netI 0.0514
_diffrn_reflns_limit_h_max 10
_diffrn_reflns_limit_h_min -12
_diffrn_reflns_limit_k_max 21
_diffrn_reflns_limit_k_min -21
_diffrn_reflns_limit_l_max 14
_diffrn_reflns_limit_l_min -14
_diffrn_reflns_number 5834
_diffrn_reflns_theta_full 25.00
_diffrn_reflns_theta_max 25.00
_diffrn_reflns_theta_min 2.28
_diffrn_source 'sealed X-ray tube, 12 x 0.4 mm long-fine focus'
_diffrn_source_current 30
_diffrn_source_power 1.50
_diffrn_source_voltage 50
_diffrn_standards_decay_% none
_exptl_absorpt_coefficient_mu 0.719
_exptl_absorpt_correction_T_max 0.9766
_exptl_absorpt_correction_T_min 0.8791
_exptl_absorpt_correction_type integration
_exptl_absorpt_process_details 'X-red ver. 1.31 (Stoe & Cie. 2005)'
_exptl_crystal_colour orange
_exptl_crystal_density_diffrn 1.276
_exptl_crystal_density_method 'not measured'
_exptl_crystal_description plate
_exptl_crystal_F_000 880
_exptl_crystal_size_max 0.38
_exptl_crystal_size_mid 0.14
_exptl_crystal_size_min 0.03
_refine_diff_density_max 0.253
_refine_diff_density_min -0.300
_refine_diff_density_rms 0.042
_refine_ls_extinction_method none
_refine_ls_goodness_of_fit_ref 0.674
_refine_ls_hydrogen_treatment constr
_refine_ls_matrix_type full
_refine_ls_number_parameters 127
_refine_ls_number_reflns 1903
_refine_ls_number_restraints 0
_refine_ls_restrained_S_all 0.674
_refine_ls_R_factor_all 0.0422
_refine_ls_R_factor_gt 0.0310
_refine_ls_shift/su_max 0.000
_refine_ls_shift/su_mean 0.000
_refine_ls_structure_factor_coef Fsqd
_refine_ls_weighting_details 'calc w=1/[\s^2^(Fo^2^)+(0.1000P)^2^+0.0000P] where P=(Fo^2^+2Fc^2^)/3'
_refine_ls_weighting_scheme calc
_refine_ls_wR_factor_gt 0.0898
_refine_ls_wR_factor_ref 0.0979
_reflns_number_gt 1563
_reflns_number_total 1903
_reflns_threshold_expression >2sigma(I)
_cod_data_source_file om400454v_si_002.cif
_cod_data_source_block i0970
_cod_original_sg_symbol_H-M 'C 2/c'
_cod_database_code 4081520

loop_
_symmetry_equiv_pos_as_xyz
'x, y, z'
'-x, y, -z+1/2'
'x+1/2, y+1/2, z'
'-x+1/2, y+1/2, -z+1/2'
'-x, -y, -z'
'x, -y, z-1/2'
'-x+1/2, -y+1/2, -z'
'x+1/2, -y+1/2, z-1/2'

loop_
_atom_site_label
_atom_site_type_symbol
_atom_site_fract_x
_atom_site_fract_y
_atom_site_fract_z
_atom_site_U_iso_or_equiv
_atom_site_adp_type
_atom_site_occupancy
_atom_site_symmetry_multiplicity
_atom_site_calc_flag
_atom_site_refinement_flags
C1 C 0.9202(2) 0.17606(12) 0.85401(17) 0.0314(5) Uani 1 1 d .
C2 C 1.0636(2) 0.16488(12) 0.90872(17) 0.0328(5) Uani 1 1 d .
H2A H 1.1305 0.2032 0.9321 0.039 Uiso 1 1 calc R
C3 C 1.0893(2) 0.08668(13) 0.92224(18) 0.0362(5) Uani 1 1 d .
H3A H 1.1760 0.0639 0.9571 0.043 Uiso 1 1 calc R
C4 C 0.9632(3) 0.04854(13) 0.87469(18) 0.0386(5) Uani 1 1 d .
H4A H 0.9504 -0.0041 0.8719 0.046 Uiso 1 1 calc R
C5 C 0.8591(2) 0.10352(12) 0.83189(18) 0.0354(5) Uani 1 1 d .
H5A H 0.7647 0.0936 0.7948 0.043 Uiso 1 1 calc R
C6 C 0.8840(2) 0.30125(13) 0.88823(18) 0.0349(5) Uani 1 1 d .
C7 C 0.9294(3) 0.23759(15) 1.0779(2) 0.0458(6) Uani 1 1 d .
H7A H 1.0141 0.2087 1.1066 0.055 Uiso 1 1 calc R
H7B H 0.8554 0.2054 1.0300 0.055 Uiso 1 1 calc R
H7C H 0.9068 0.2567 1.1442 0.055 Uiso 1 1 calc R
C8 C 1.0499(3) 0.35434(18) 1.0702(2) 0.0575(7) Uani 1 1 d .
H8A H 1.0192 0.3812 1.1266 0.069 Uiso 1 1 calc R
H8B H 1.0639 0.3899 1.0144 0.069 Uiso 1 1 calc R
H8C H 1.1357 0.3286 1.1114 0.069 Uiso 1 1 calc R
C9 C 0.7907(3) 0.42707(14) 0.8950(3) 0.0553(7) Uani 1 1 d .
H9A H 0.8046 0.4121 0.9755 0.066 Uiso 1 1 calc R
H9B H 0.6929 0.4299 0.8507 0.066 Uiso 1 1 calc R
H9C H 0.8324 0.4761 0.8949 0.066 Uiso 1 1 calc R
C10 C 0.8154(3) 0.37984(14) 0.7154(2) 0.0483(6) Uani 1 1 d .
H10C H 0.8298 0.4316 0.6962 0.058 Uiso 1 1 calc R
H10B H 0.7191 0.3667 0.6781 0.058 Uiso 1 1 calc R
H10A H 0.8715 0.3464 0.6872 0.058 Uiso 1 1 calc R
N1 N 0.85036(19) 0.24407(10) 0.81906(15) 0.0342(4) Uani 1 1 d .
N2 N 0.9468(2) 0.29975(11) 1.00788(16) 0.0407(5) Uani 1 1 d .
N3 N 0.8537(2) 0.37219(11) 0.84127(17) 0.0408(5) Uani 1 1 d .
Fe1 Fe 1.0000 0.11281(2) 0.7500 0.02968(18) Uani 1 2 d S

loop_
_atom_site_aniso_label
_atom_site_aniso_U_11
_atom_site_aniso_U_22
_atom_site_aniso_U_33
_atom_site_aniso_U_23
_atom_site_aniso_U_13
_atom_site_aniso_U_12
C1 0.0348(12) 0.0375(12) 0.0246(10) -0.0008(8) 0.0137(9) 0.0021(9)
C2 0.0370(12) 0.0370(12) 0.0263(10) -0.0056(9) 0.0133(9) -0.0018(9)
C3 0.0432(13) 0.0407(12) 0.0253(10) 0.0030(9) 0.0126(10) 0.0078(10)
C4 0.0546(15) 0.0356(12) 0.0302(11) 0.0035(9) 0.0206(11) -0.0024(11)
C5 0.0381(12) 0.0421(12) 0.0293(10) 0.0012(9) 0.0157(10) -0.0038(10)
C6 0.0321(11) 0.0433(13) 0.0327(11) -0.0017(10) 0.0154(9) 0.0036(10)
C7 0.0474(14) 0.0643(16) 0.0302(11) 0.0037(11) 0.0190(11) 0.0133(12)
C8 0.0512(16) 0.0704(18) 0.0475(15) -0.0213(14) 0.0126(13) -0.0081(14)
C9 0.0686(19) 0.0402(14) 0.0639(17) -0.0072(12) 0.0316(15) 0.0065(13)
C10 0.0571(15) 0.0432(14) 0.0453(14) 0.0076(11) 0.0187(12) 0.0028(12)
N1 0.0365(10) 0.0373(10) 0.0308(9) -0.0018(8) 0.0140(8) 0.0046(8)
N2 0.0424(11) 0.0466(11) 0.0327(10) -0.0069(8) 0.0125(9) 0.0010(9)
N3 0.0455(11) 0.0385(10) 0.0418(11) -0.0023(8) 0.0193(9) 0.0051(9)
Fe1 0.0367(3) 0.0307(3) 0.0239(2) 0.000 0.01332(19) 0.000

loop_
_atom_type_symbol
_atom_type_description
_atom_type_scat_dispersion_real
_atom_type_scat_dispersion_imag
_atom_type_scat_source
C C 0.0033 0.0016 'International Tables Vol C Tables 4.2.6.8 and 6.1.1.4'
H H 0.0000 0.0000 'International Tables Vol C Tables 4.2.6.8 and 6.1.1.4'
N N 0.0061 0.0033 'International Tables Vol C Tables 4.2.6.8 and 6.1.1.4'
Fe Fe 0.3463 0.8444 'International Tables Vol C Tables 4.2.6.8 and 6.1.1.4'

loop_
_geom_angle_atom_site_label_1
_geom_angle_atom_site_label_2
_geom_angle_atom_site_label_3
_geom_angle
_geom_angle_site_symmetry_1
_geom_angle_site_symmetry_3
N1 C1 C2 127.84(19) . .
N1 C1 C5 125.18(19) . .
C2 C1 C5 106.81(18) . .
N1 C1 Fe1 124.12(13) . .
C2 C1 Fe1 68.44(11) . .
C5 C1 Fe1 68.73(11) . .
C3 C2 C1 108.5(2) . .
C3 C2 Fe1 69.43(12) . .
C1 C2 Fe1 70.99(12) . .
C4 C3 C2 108.3(2) . .
C4 C3 Fe1 69.97(12) . .
C2 C3 Fe1 69.76(12) . .
C3 C4 C5 107.6(2) . .
C3 C4 Fe1 69.39(12) . .
C5 C4 Fe1 69.80(11) . .
C4 C5 C1 108.8(2) . .
C4 C5 Fe1 69.50(12) . .
C1 C5 Fe1 70.73(11) . .
N1 C6 N2 126.7(2) . .
N1 C6 N3 118.83(19) . .
N2 C6 N3 114.4(2) . .
C6 N1 C1 119.28(18) . .
C6 N2 C7 121.8(2) . .
C6 N2 C8 122.4(2) . .
C7 N2 C8 115.2(2) . .
C6 N3 C10 117.66(19) . .
C6 N3 C9 120.40(19) . .
C10 N3 C9 114.2(2) . .
C3 Fe1 C3 153.49(13) . 2_756
C3 Fe1 C2 164.99(9) . 2_756
C3 Fe1 C2 40.81(9) 2_756 2_756
C3 Fe1 C2 40.81(9) . .
C3 Fe1 C2 165.00(9) 2_756 .
C2 Fe1 C2 125.76(12) 2_756 .
C3 Fe1 C4 120.09(9) . 2_756
C3 Fe1 C4 40.64(10) 2_756 2_756
C2 Fe1 C4 68.55(9) 2_756 2_756
C2 Fe1 C4 151.39(9) . 2_756
C3 Fe1 C4 40.63(10) . .
C3 Fe1 C4 120.09(9) 2_756 .
C2 Fe1 C4 151.39(9) 2_756 .
C2 Fe1 C4 68.54(9) . .
C4 Fe1 C4 111.65(13) 2_756 .
C3 Fe1 C5 68.25(9) . .
C3 Fe1 C5 109.47(9) 2_756 .
C2 Fe1 C5 116.44(9) 2_756 .
C2 Fe1 C5 68.20(9) . .
C4 Fe1 C5 131.84(9) 2_756 .
C4 Fe1 C5 40.70(9) . .
C3 Fe1 C5 109.47(9) . 2_756
C3 Fe1 C5 68.25(9) 2_756 2_756
C2 Fe1 C5 68.20(9) 2_756 2_756
C2 Fe1 C5 116.44(9) . 2_756
C4 Fe1 C5 40.70(9) 2_756 2_756
C4 Fe1 C5 131.84(9) . 2_756
C5 Fe1 C5 170.70(13) . 2_756
C3 Fe1 C1 68.43(8) . .
C3 Fe1 C1 128.12(9) 2_756 .
C2 Fe1 C1 105.25(8) 2_756 .
C2 Fe1 C1 40.57(9) . .
C4 Fe1 C1 167.98(9) 2_756 .
C4 Fe1 C1 68.52(9) . .
C5 Fe1 C1 40.54(8) . .
C5 Fe1 C1 148.03(9) 2_756 .
C3 Fe1 C1 128.12(9) . 2_756
C3 Fe1 C1 68.43(9) 2_756 2_756
C2 Fe1 C1 40.57(9) 2_756 2_756
C2 Fe1 C1 105.25(8) . 2_756
C4 Fe1 C1 68.52(9) 2_756 2_756
C4 Fe1 C1 167.98(9) . 2_756
C5 Fe1 C1 148.03(9) . 2_756
C5 Fe1 C1 40.53(8) 2_756 2_756
C1 Fe1 C1 114.00(12) . 2_756

loop_
_geom_bond_atom_site_label_1
_geom_bond_atom_site_label_2
_geom_bond_distance
_geom_bond_site_symmetry_2
C1 N1 1.408(3) .
C1 C2 1.430(3) .
C1 C5 1.431(3) .
C1 Fe1 2.0788(19) .
C2 C3 1.424(3) .
C2 Fe1 2.045(2) .
C3 C4 1.420(3) .
C3 Fe1 2.040(2) .
C4 C5 1.426(3) .
C4 Fe1 2.048(2) .
C5 Fe1 2.052(2) .
C6 N1 1.296(3) .
C6 N2 1.381(3) .
C6 N3 1.385(3) .
C7 N2 1.453(3) .
C8 N2 1.459(3) .
C9 N3 1.458(3) .
C10 N3 1.455(3) .
Fe1 C3 2.040(2) 2_756
Fe1 C2 2.045(2) 2_756
Fe1 C4 2.048(2) 2_756
Fe1 C5 2.052(2) 2_756
Fe1 C1 2.0788(19) 2_756
